data_2019549
loop_
_publ_author_name
'Pavlyuk, Volodymyr'
'Dmytriv, Grygoriy'
'Szyrej, Malgorzata'
'Levkovets, Sergii'
'Parasyuk, Oleh'

_publ_section_title
;
 A new semiconducting quaternary mixed halogenide: pentathallium dimercury
 pentabromide tetraiodide, Tl~5~Hg~2~Br~5~I~4~
;
_journal_issue 6
_journal_name_full 'Acta Crystallographica Section C'
_journal_page_first
;
;
_journal_paper_doi 10.1107/S2053229614009966
_journal_volume 70
_journal_year 2014
_chemical_formula_iupac 'Tl5 Hg2 Br5 I4'
_chemical_formula_moiety '2(Br2 Hg I2), Br, 5(Tl)'
_chemical_formula_sum 'Br5 Hg2 I4 Tl5'
_chemical_formula_weight 2330.18
_chemical_name_systematic
;
Pentathallium dimercury pentabromide tetraiodide
;
_space_group_IT_number 140
_symmetry_cell_setting tetragonal
_symmetry_space_group_name_Hall '-I 4 2c'
_symmetry_space_group_name_H-M 'I 4/m c m'
_atom_sites_solution_primary direct
_atom_sites_solution_secondary difmap
_audit_creation_method SHELXL-97
_cell_angle_alpha 90.00
_cell_angle_beta 90.00
_cell_angle_gamma 90.00
_cell_formula_units_Z 4
_cell_length_a 8.5611(6)
_cell_length_b 8.5611(6)
_cell_length_c 30.227(2)
_cell_measurement_reflns_used 804
_cell_measurement_temperature 293(2)
_cell_measurement_theta_max 29.32
_cell_measurement_theta_min 3.37
_cell_volume 2215.4(3)
_computing_cell_refinement 'CrysAlis CCD (Oxford Diffraction, 2008)'
_computing_data_collection 'CrysAlis CCD (Oxford Diffraction, 2008)'
_computing_data_reduction 'CrysAlis RED (Oxford Diffraction, 2008)'
_computing_molecular_graphics 'DIAMOND (Brandenburg, 2006)'
_computing_publication_material 'SHELXL97 (Sheldrick, 2008)'
_computing_structure_refinement 'SHELXL97 (Sheldrick, 2008)'
_computing_structure_solution 'SHELXS97 (Sheldrick, 2008)'
_diffrn_ambient_temperature 293(2)
_diffrn_detector_area_resol_mean 0
_diffrn_measured_fraction_theta_full 0.992
_diffrn_measured_fraction_theta_max 0.941
_diffrn_measurement_device_type 'Oxford Diffraction Xcalibur3 CCD'
_diffrn_measurement_method '\w scans'
_diffrn_radiation_monochromator graphite
_diffrn_radiation_source 'fine-focus sealed tube'
_diffrn_radiation_type MoK\a
_diffrn_radiation_wavelength 0.71073
_diffrn_reflns_av_R_equivalents 0.0681
_diffrn_reflns_av_sigmaI/netI 0.0270
_diffrn_reflns_limit_h_max 11
_diffrn_reflns_limit_h_min -10
_diffrn_reflns_limit_k_max 11
_diffrn_reflns_limit_k_min -10
_diffrn_reflns_limit_l_max 38
_diffrn_reflns_limit_l_min -38
_diffrn_reflns_number 6153
_diffrn_reflns_theta_full 27.50
_diffrn_reflns_theta_max 29.32
_diffrn_reflns_theta_min 3.37
_diffrn_standards_decay_% 0
_diffrn_standards_interval_count 0
_diffrn_standards_interval_time 0
_diffrn_standards_number 0
_exptl_absorpt_coefficient_mu 64.606
_exptl_absorpt_correction_T_max 0.517
_exptl_absorpt_correction_T_min 0.101
_exptl_absorpt_correction_type analytical
_exptl_absorpt_process_details '(CrysAlis RED; Oxford Diffraction, 2008)'
_exptl_crystal_colour red
_exptl_crystal_density_diffrn 6.986
_exptl_crystal_density_method 'not measured'
_exptl_crystal_description plate
_exptl_crystal_F_000 3808.0
_exptl_crystal_size_max 0.08
_exptl_crystal_size_mid 0.07
_exptl_crystal_size_min 0.01
_refine_diff_density_max 2.215
_refine_diff_density_min -1.978
_refine_ls_extinction_coef 0.000074(13)
_refine_ls_extinction_expression Fc^*^=kFc[1+0.001xFc^2^\l^3^/sin(2\q)]^-1/4^
_refine_ls_extinction_method 'SHELXL97 (Sheldrick, 2008)'
_refine_ls_goodness_of_fit_ref 0.989
_refine_ls_matrix_type full
_refine_ls_number_parameters 29
_refine_ls_number_reflns 804
_refine_ls_number_restraints 0
_refine_ls_restrained_S_all 0.989
_refine_ls_R_factor_all 0.0289
_refine_ls_R_factor_gt 0.0271
_refine_ls_shift/su_max 0.001
_refine_ls_shift/su_mean 0.000
_refine_ls_structure_factor_coef Fsqd
_refine_ls_weighting_details 'calc w=1/[\s^2^(Fo^2^)+(0.0392P)^2^+0.0000P] where P=(Fo^2^+2Fc^2^)/3'
_refine_ls_weighting_scheme calc
_refine_ls_wR_factor_gt 0.0629
_refine_ls_wR_factor_ref 0.0637
_reflns_number_gt 725
_reflns_number_total 804
_reflns_threshold_expression I>2sigma(I)
_cod_data_source_file yp3061sup1.cf
_cod_data_source_block I
_cod_database_code 2019549
_cod_database_fobs_code 2019549

loop_
_symmetry_equiv_pos_as_xyz
'x, y, z'
'-y, x, z'
'-x, -y, z'
'y, -x, z'
'x, -y, -z+1/2'
'y, x, -z+1/2'
'-x, y, -z+1/2'
'-y, -x, -z+1/2'
'x+1/2, y+1/2, z+1/2'
'-y+1/2, x+1/2, z+1/2'
'-x+1/2, -y+1/2, z+1/2'
'y+1/2, -x+1/2, z+1/2'
'x+1/2, -y+1/2, -z+1'
'y+1/2, x+1/2, -z+1'
'-x+1/2, y+1/2, -z+1'
'-y+1/2, -x+1/2, -z+1'
'-x, -y, -z'
'y, -x, -z'
'x, y, -z'
'-y, x, -z'
'-x, y, z-1/2'
'-y, -x, z-1/2'
'x, -y, z-1/2'
'y, x, z-1/2'
'-x+1/2, -y+1/2, -z+1/2'
'y+1/2, -x+1/2, -z+1/2'
'x+1/2, y+1/2, -z+1/2'
'-y+1/2, x+1/2, -z+1/2'
'-x+1/2, y+1/2, z'
'-y+1/2, -x+1/2, z'
'x+1/2, -y+1/2, z'
'y+1/2, x+1/2, z'

loop_
_atom_site_type_symbol
_atom_site_label
_atom_site_fract_x
_atom_site_fract_y
_atom_site_fract_z
_atom_site_U_iso_or_equiv
_atom_site_adp_type
_atom_site_calc_flag
_atom_site_refinement_flags
_atom_site_occupancy
_atom_site_symmetry_multiplicity
Tl Tl1 0.35001(4) 0.14999(4) 0.0000 0.02175(17) Uani d S 1 4
Tl Tl2 0.0000 0.0000 0.109198(17) 0.02532(17) Uani d S 1 4
Tl Tl3 0.0000 0.0000 0.2500 0.0300(2) Uani d S 1 8
Hg Hg1 0.0000 0.5000 0.141681(16) 0.02206(17) Uani d S 1 4
I I1 -0.18966(5) 0.31034(5) 0.18938(2) 0.02205(18) Uani d S 1 2
Br Br1 0.15687(6) 0.34313(6) 0.07602(3) 0.0169(2) Uani d S 1 2
Br Br2 0.5000 0.5000 0.0000 0.0171(4) Uani d S 1 8

loop_
_atom_site_aniso_label
_atom_site_aniso_U_11
_atom_site_aniso_U_22
_atom_site_aniso_U_33
_atom_site_aniso_U_12
_atom_site_aniso_U_13
_atom_site_aniso_U_23
Tl1 0.0170(2) 0.0170(2) 0.0313(3) 0.00055(17) 0.000 0.000
Tl2 0.0241(2) 0.0241(2) 0.0278(3) 0.000 0.000 0.000
Tl3 0.0303(3) 0.0303(3) 0.0295(4) 0.000 0.000 0.000
Hg1 0.0226(2) 0.0226(2) 0.0210(3) -0.00604(17) 0.000 0.000
I1 0.0193(2) 0.0193(2) 0.0276(3) -0.0012(2) 0.00362(15) 0.00362(15)
Br1 0.0145(3) 0.0145(3) 0.0216(5) 0.0001(3) 0.0015(2) -0.0015(2)
Br2 0.0133(5) 0.0133(5) 0.0248(9) 0.000 0.000 0.000

loop_
_atom_type_symbol
_atom_type_description
_atom_type_scat_dispersion_real
_atom_type_scat_dispersion_imag
_atom_type_scat_source
I I -0.4742 1.8119 'International Tables Vol C Tables 4.2.6.8 and 6.1.1.4'
Hg Hg -2.3894 9.2266 'International Tables Vol C Tables 4.2.6.8 and 6.1.1.4'
Tl Tl -2.8358 9.6688 'International Tables Vol C Tables 4.2.6.8 and 6.1.1.4'
Br Br -0.2901 2.4595 'International Tables Vol C Tables 4.2.6.8 and 6.1.1.4'

loop_
_geom_angle_atom_site_label_1
_geom_angle_atom_site_label_2
_geom_angle_atom_site_label_3
_geom_angle_site_symmetry_1
_geom_angle_site_symmetry_3
_geom_angle
Br2 Tl1 Br2 . 13_454 136.393(15)
Br2 Tl1 Br1 . 19 74.637(8)
Br2 Tl1 Br1 13_454 19 74.637(8)
Br2 Tl1 Br1 . . 74.637(8)
Br2 Tl1 Br1 13_454 . 74.637(8)
Br1 Tl1 Br1 19 . 88.99(3)
Br2 Tl1 Tl1 . 17_655 111.804(8)
Br2 Tl1 Tl1 13_454 17_655 111.804(8)
Br1 Tl1 Tl1 19 17_655 135.503(16)
Br1 Tl1 Tl1 . 17_655 135.503(16)
I1 Hg1 I1 3_565 . 115.76(3)
I1 Hg1 Br1 3_565 . 112.593(11)
I1 Hg1 Br1 . . 112.593(11)
I1 Hg1 Br1 3_565 3_565 112.593(11)
I1 Hg1 Br1 . 3_565 112.593(11)
Br1 Hg1 Br1 . 3_565 87.48(4)
Hg1 Br1 Tl1 . . 178.24(3)
Tl1 Br2 Tl1 . 17_665 180.000(5)
Tl1 Br2 Tl1 . 18_565 90.0
Tl1 Br2 Tl1 17_665 18_565 90.0
Tl1 Br2 Tl1 . 2_655 90.0
Tl1 Br2 Tl1 17_665 2_655 90.0
Tl1 Br2 Tl1 18_565 2_655 180.0

loop_
_geom_bond_atom_site_label_1
_geom_bond_atom_site_label_2
_geom_bond_site_symmetry_2
_geom_bond_distance
Tl1 Br2 . 3.2600(3)
Tl1 Br2 13_454 3.2600(3)
Tl1 Br1 19 3.2784(9)
Tl1 Br1 . 3.2784(9)
Tl1 Tl1 17_655 3.6319(10)
Hg1 I1 3_565 2.7113(6)
Hg1 I1 . 2.7113(6)
Hg1 Br1 . 2.7472(9)
Hg1 Br1 3_565 2.7472(9)
Br2 Tl1 17_665 3.2600(3)
Br2 Tl1 18_565 3.2600(3)
Br2 Tl1 2_655 3.2600(3)
